data_4078470
loop_
_publ_author_name
'Collado, Alba'
'Esteruelas, Miguel A.'
'Gul\'ias, Mois\'es'
'Mascare\~nas, Jos\'e L.'
'O\~nate, Enrique'

_publ_section_title
;
 Reactions of an Osmium(IV) Complex with Allenedienes: Coordination and
 Intramolecular Cycloadditions
;
_journal_issue 12
_journal_name_full Organometallics
_journal_page_first 4450
_journal_paper_doi 10.1021/om300236y
_journal_volume 31
_journal_year 2012
_chemical_formula_sum 'C38 H92 Cl9 O2 P4 Ru4'
_chemical_formula_weight 1428.33
_chemical_name_systematic
; 
 ? 
;
_space_group_IT_number 7
_symmetry_cell_setting monoclinic
_symmetry_space_group_name_Hall 'P -2yc'
_symmetry_space_group_name_H-M 'P 1 c 1'
_atom_sites_solution_hydrogens geom
_atom_sites_solution_primary direct
_atom_sites_solution_secondary difmap
_audit_creation_method SHELXL-97
_cell_angle_alpha 90.00
_cell_angle_beta 102.284(2)
_cell_angle_gamma 90.00
_cell_formula_units_Z 2
_cell_length_a 8.5966(11)
_cell_length_b 21.533(3)
_cell_length_c 15.620(2)
_cell_measurement_reflns_used 2584
_cell_measurement_temperature 100(2)
_cell_measurement_theta_max 21
_cell_measurement_theta_min 2
_cell_volume 2825.2(6)
_computing_cell_refinement 'SAINT+ v. 7.56a (Bruker AXS, 2008)'
_computing_data_collection 'apex2 v. 4.0 (Bruker AXS, 2008)'
_computing_data_reduction 'SAINT+ v. 7.56a (Bruker AXS, 2008)'
_computing_molecular_graphics 'XP, SHELXTL v. 6.14 (Bruker, 2000)'
_computing_publication_material 'XCIF, SHELXTL v. 6.14 (Bruker, 2000)'
_computing_structure_refinement 'SHELXL-97 (Sheldrick, 1997)'
_computing_structure_solution 'SHELXS-97 (Sheldrick, 1990)'
_diffrn_ambient_temperature 100(2)
_diffrn_detector_area_resol_mean 8.26
_diffrn_measured_fraction_theta_full 0.999
_diffrn_measured_fraction_theta_max 0.999
_diffrn_measurement_device_type 'Bruker SMART APEX CCD system'
_diffrn_measurement_method '\w rotations with narrow frames'
_diffrn_radiation_monochromator graphite
_diffrn_radiation_source 'normal-focus sealed tube'
_diffrn_radiation_type MoK\a
_diffrn_radiation_wavelength 0.71073
_diffrn_reflns_av_R_equivalents 0.0617
_diffrn_reflns_av_sigmaI/netI 0.0981
_diffrn_reflns_limit_h_max 10
_diffrn_reflns_limit_h_min -10
_diffrn_reflns_limit_k_max 26
_diffrn_reflns_limit_k_min -26
_diffrn_reflns_limit_l_max 18
_diffrn_reflns_limit_l_min -18
_diffrn_reflns_number 22457
_diffrn_reflns_theta_full 25.50
_diffrn_reflns_theta_max 25.50
_diffrn_reflns_theta_min 1.89
_diffrn_standards_decay_% 0
_exptl_absorpt_coefficient_mu 1.618
_exptl_absorpt_correction_T_max 0.968
_exptl_absorpt_correction_T_min 0.716
_exptl_absorpt_correction_type multi-scan
_exptl_absorpt_process_details
;
 Absorption correction performed with SADABS program. This is based on the
method of Blessing: Blessing, R. H., Acta Crystallogr., Sect. A 1995, 51, 33.
;
_exptl_crystal_colour black
_exptl_crystal_density_diffrn 1.679
_exptl_crystal_density_method 'not measured'
_exptl_crystal_description needle
_exptl_crystal_F_000 1450
_exptl_crystal_size_max 0.22
_exptl_crystal_size_mid 0.03
_exptl_crystal_size_min 0.02
_refine_diff_density_max 4.692
_refine_diff_density_min -0.922
_refine_diff_density_rms 0.235
_refine_ls_abs_structure_details 'Flack H D (1983), Acta Cryst. A39, 876-881'
_refine_ls_abs_structure_Flack 0.30(7)
_refine_ls_extinction_coef 0.0005(2)
_refine_ls_extinction_expression Fc^*^=kFc[1+0.001xFc^2^\l^3^/sin(2\q)]^-1/4^
_refine_ls_extinction_method SHELXL
_refine_ls_goodness_of_fit_ref 1.025
_refine_ls_hydrogen_treatment mixed
_refine_ls_matrix_type full
_refine_ls_number_parameters 539
_refine_ls_number_reflns 10351
_refine_ls_number_restraints 19
_refine_ls_restrained_S_all 1.025
_refine_ls_R_factor_all 0.1047
_refine_ls_R_factor_gt 0.0738
_refine_ls_shift/su_max 0.003
_refine_ls_shift/su_mean 0.000
_refine_ls_structure_factor_coef Fsqd
_refine_ls_weighting_details 'calc w=1/[\s^2^(Fo^2^)+(0.1184P)^2^+0.0000P] where P=(Fo^2^+2Fc^2^)/3'
_refine_ls_weighting_scheme calc
_refine_ls_wR_factor_gt 0.1710
_refine_ls_wR_factor_ref 0.1921
_reflns_number_gt 7754
_reflns_number_total 10351
_reflns_threshold_expression >2sigma(I)
_cod_data_source_file om300236y_si_002.cif
_cod_data_source_block enrique12bs
_cod_original_cell_volume 2825.1(6)
_cod_original_sg_symbol_H-M Pc
_cod_database_code 4078470

loop_
_symmetry_equiv_pos_as_xyz
'x, y, z'
'x, -y, z+1/2'

loop_
_atom_site_label
_atom_site_type_symbol
_atom_site_fract_x
_atom_site_fract_y
_atom_site_fract_z
_atom_site_U_iso_or_equiv
_atom_site_adp_type
_atom_site_occupancy
_atom_site_symmetry_multiplicity
_atom_site_calc_flag
_atom_site_refinement_flags
_atom_site_disorder_assembly
_atom_site_disorder_group
Ru1 Ru 1.07417(12) 0.74450(5) 1.08653(7) 0.0183(3) Uani 1 1 d . . .
Ru2 Ru 0.76230(12) 0.74470(5) 0.79367(7) 0.0204(3) Uani 1 1 d . A .
Ru3 Ru 0.92506(13) 0.63273(5) 0.91150(7) 0.0209(3) Uani 1 1 d . . .
Ru4 Ru 0.92100(12) 0.84980(5) 0.97252(8) 0.0185(3) Uani 1 1 d . . .
Cl1 Cl 1.1560(4) 0.65545(15) 1.0195(2) 0.0230(7) Uani 1 1 d . . .
Cl2 Cl 0.9497(4) 0.83601(15) 1.1260(2) 0.0226(7) Uani 1 1 d . . .
Cl3 Cl 1.1809(4) 0.80752(15) 0.9892(2) 0.0194(7) Uani 1 1 d . . .
Cl4 Cl 0.8862(4) 0.84381(14) 0.8185(2) 0.0205(7) Uani 1 1 d . . .
Cl5 Cl 1.0096(4) 0.69277(15) 0.8027(2) 0.0230(7) Uani 1 1 d . . .
Cl6 Cl 0.8213(4) 0.73609(14) 0.9646(2) 0.0182(7) Uani 1 1 d . . .
Cl7 Cl 0.6744(4) 0.63957(16) 0.8070(2) 0.0249(8) Uani 1 1 d . . .
Cl8 Cl 0.9433(4) 0.67940(16) 1.1729(2) 0.0261(8) Uani 1 1 d . . .
Cl9 Cl 0.6502(4) 0.87723(16) 0.9583(2) 0.0286(8) Uani 1 1 d . . .
P1 P 1.2952(4) 0.75041(16) 1.1988(2) 0.0189(7) Uani 1 1 d . . .
P2 P 0.6929(5) 0.75901(17) 0.6484(3) 0.0292(9) Uani 1 1 d D . .
P3 P 1.0071(5) 0.53989(17) 0.8731(3) 0.0266(9) Uani 1 1 d . . .
P4 P 0.9953(4) 0.95305(15) 0.9798(2) 0.0204(8) Uani 1 1 d . . .
O1 O 0.8327(11) 0.5912(4) 1.0172(7) 0.027(2) Uani 1 1 d D . .
H1A H 0.823(19) 0.628(4) 1.044(9) 0.032 Uiso 1 1 d D . .
C37 C 0.6655(15) 0.5934(8) 1.0161(11) 0.042(4) Uani 1 1 d D . .
H37A H 0.6478 0.6177 1.0663 0.063 Uiso 1 1 calc R . .
H37B H 0.6252 0.5511 1.0197 0.063 Uiso 1 1 calc R . .
H37C H 0.6092 0.6130 0.9616 0.063 Uiso 1 1 calc R . .
O2 O 0.5455(12) 0.7848(5) 0.8116(7) 0.035(3) Uani 1 1 d D . .
H2A H 0.583(19) 0.801(7) 0.865(5) 0.042 Uiso 1 1 d D . .
C38 C 0.4158(16) 0.7501(7) 0.8322(10) 0.032(3) Uani 1 1 d D A .
H38A H 0.3611 0.7274 0.7801 0.047 Uiso 1 1 calc R . .
H38B H 0.3408 0.7787 0.8511 0.047 Uiso 1 1 calc R . .
H38C H 0.4568 0.7207 0.8794 0.047 Uiso 1 1 calc R . .
C1 C 1.3503(17) 0.6730(7) 1.2500(9) 0.024(3) Uani 1 1 d . . .
H1 H 1.2480 0.6496 1.2439 0.029 Uiso 1 1 calc R . .
C2 C 1.425(2) 0.6725(8) 1.3468(11) 0.041(4) Uani 1 1 d . . .
H2B H 1.4382 0.6295 1.3677 0.062 Uiso 1 1 calc R . .
H2C H 1.3558 0.6948 1.3789 0.062 Uiso 1 1 calc R . .
H2D H 1.5291 0.6929 1.3567 0.062 Uiso 1 1 calc R . .
C3 C 1.4548(19) 0.6340(7) 1.2002(10) 0.035(4) Uani 1 1 d . . .
H3A H 1.5586 0.6542 1.2053 0.052 Uiso 1 1 calc R . .
H3B H 1.4018 0.6309 1.1383 0.052 Uiso 1 1 calc R . .
H3C H 1.4701 0.5923 1.2257 0.052 Uiso 1 1 calc R . .
C4 C 1.4681(19) 0.7846(8) 1.1666(10) 0.036(4) Uani 1 1 d . . .
H24 H 1.4363 0.8274 1.1450 0.043 Uiso 1 1 calc R . .
C5 C 1.5274(19) 0.7512(7) 1.0916(10) 0.034(4) Uani 1 1 d . . .
H5A H 1.5904 0.7801 1.0644 0.051 Uiso 1 1 calc R . .
H5B H 1.4357 0.7368 1.0475 0.051 Uiso 1 1 calc R . .
H5C H 1.5934 0.7155 1.1154 0.051 Uiso 1 1 calc R . .
C6 C 1.613(2) 0.7920(9) 1.2442(10) 0.043(4) Uani 1 1 d . . .
H6A H 1.6629 0.7514 1.2594 0.064 Uiso 1 1 calc R . .
H6B H 1.5777 0.8091 1.2950 0.064 Uiso 1 1 calc R . .
H6C H 1.6909 0.8203 1.2273 0.064 Uiso 1 1 calc R . .
C7 C 1.276(2) 0.7996(8) 1.2945(10) 0.037(4) Uani 1 1 d . . .
H7 H 1.3700 0.7890 1.3421 0.044 Uiso 1 1 calc R . .
C8 C 1.1284(16) 0.7832(7) 1.3307(8) 0.022(3) Uani 1 1 d . . .
H8A H 1.1338 0.8047 1.3866 0.033 Uiso 1 1 calc R . .
H8B H 1.1249 0.7382 1.3399 0.033 Uiso 1 1 calc R . .
H8C H 1.0323 0.7962 1.2888 0.033 Uiso 1 1 calc R . .
C9 C 1.288(2) 0.8688(7) 1.2792(9) 0.030(4) Uani 1 1 d . . .
H9A H 1.2032 0.8813 1.2296 0.045 Uiso 1 1 calc R . .
H9B H 1.3916 0.8784 1.2662 0.045 Uiso 1 1 calc R . .
H9C H 1.2754 0.8913 1.3318 0.045 Uiso 1 1 calc R . .
C10 C 0.842(3) 0.8004(11) 0.5983(12) 0.065(6) Uani 1 1 d . A .
H10 H 0.8322 0.8460 0.6082 0.078 Uiso 1 1 calc R . .
C11 C 1.013(2) 0.7816(7) 0.6315(10) 0.037(4) Uani 1 1 d . . .
H11A H 1.0216 0.7363 0.6297 0.056 Uiso 1 1 calc R A .
H11B H 1.0490 0.7961 0.6919 0.056 Uiso 1 1 calc R . .
H11C H 1.0790 0.8003 0.5944 0.056 Uiso 1 1 calc R . .
C12 C 0.805(3) 0.7878(10) 0.4954(12) 0.059(6) Uani 1 1 d . . .
H12A H 0.8615 0.8182 0.4668 0.089 Uiso 1 1 calc R A .
H12B H 0.6898 0.7917 0.4720 0.089 Uiso 1 1 calc R . .
H12C H 0.8394 0.7458 0.4842 0.089 Uiso 1 1 calc R . .
C13A C 0.6128(18) 0.6929(6) 0.5782(11) 0.035(5) Uiso 0.727(19) 1 d PD A 1
H13A H 0.5882 0.7077 0.5161 0.043 Uiso 0.727(19) 1 calc PR A 1
C14A C 0.751(2) 0.6461(9) 0.5882(15) 0.036(4) Uiso 0.727(19) 1 d PD A 1
H14A H 0.8437 0.6665 0.5734 0.054 Uiso 0.727(19) 1 calc PR A 1
H14B H 0.7186 0.6109 0.5488 0.054 Uiso 0.727(19) 1 calc PR A 1
H14C H 0.7783 0.6313 0.6489 0.054 Uiso 0.727(19) 1 calc PR A 1
C15A C 0.4580(19) 0.6671(10) 0.5991(14) 0.036(4) Uiso 0.727(19) 1 d PD A 1
H15A H 0.3770 0.6998 0.5907 0.054 Uiso 0.727(19) 1 calc PR A 1
H15B H 0.4786 0.6527 0.6600 0.054 Uiso 0.727(19) 1 calc PR A 1
H15C H 0.4199 0.6322 0.5598 0.054 Uiso 0.727(19) 1 calc PR A 1
C13B C 0.566(4) 0.6980(15) 0.586(3) 0.035(5) Uiso 0.273(19) 1 d PD A 2
H13B H 0.5598 0.7113 0.5239 0.043 Uiso 0.273(19) 1 calc PR A 2
C14B C 0.625(6) 0.6305(19) 0.585(4) 0.036(4) Uiso 0.273(19) 1 d PD A 2
H14D H 0.7332 0.6303 0.5739 0.054 Uiso 0.273(19) 1 calc PR A 2
H14E H 0.5540 0.6071 0.5389 0.054 Uiso 0.273(19) 1 calc PR A 2
H14F H 0.6265 0.6111 0.6420 0.054 Uiso 0.273(19) 1 calc PR A 2
C15B C 0.392(5) 0.705(2) 0.595(4) 0.036(4) Uiso 0.273(19) 1 d PD A 2
H15D H 0.3550 0.7472 0.5785 0.054 Uiso 0.273(19) 1 calc PR A 2
H15E H 0.3855 0.6972 0.6561 0.054 Uiso 0.273(19) 1 calc PR A 2
H15F H 0.3252 0.6750 0.5568 0.054 Uiso 0.273(19) 1 calc PR A 2
C16 C 0.511(2) 0.8138(8) 0.6218(12) 0.046(5) Uani 1 1 d . A .
H16 H 0.4300 0.7957 0.6518 0.056 Uiso 1 1 calc R . .
C17 C 0.431(3) 0.8188(11) 0.5256(15) 0.081(8) Uani 1 1 d . . .
H17A H 0.3332 0.8431 0.5195 0.122 Uiso 1 1 calc R A .
H17B H 0.4056 0.7772 0.5015 0.122 Uiso 1 1 calc R . .
H17C H 0.5034 0.8394 0.4936 0.122 Uiso 1 1 calc R . .
C18 C 0.5486(18) 0.8780(7) 0.6607(10) 0.030(3) Uani 1 1 d . . .
H18A H 0.6051 0.9021 0.6236 0.045 Uiso 1 1 calc R A .
H18B H 0.6155 0.8743 0.7197 0.045 Uiso 1 1 calc R . .
H18C H 0.4491 0.8992 0.6640 0.045 Uiso 1 1 calc R . .
C19 C 1.133(2) 0.5407(8) 0.7881(15) 0.056(5) Uani 1 1 d . . .
H19 H 1.0681 0.5594 0.7335 0.067 Uiso 1 1 calc R . .
C20 C 1.188(3) 0.4790(9) 0.7652(17) 0.079(8) Uani 1 1 d . . .
H20A H 1.2775 0.4653 0.8114 0.119 Uiso 1 1 calc R . .
H20B H 1.2232 0.4818 0.7095 0.119 Uiso 1 1 calc R . .
H20C H 1.1009 0.4491 0.7595 0.119 Uiso 1 1 calc R . .
C21 C 1.2845(19) 0.5827(9) 0.8190(13) 0.048(5) Uani 1 1 d . . .
H21A H 1.3692 0.5583 0.8560 0.072 Uiso 1 1 calc R . .
H21B H 1.2573 0.6180 0.8527 0.072 Uiso 1 1 calc R . .
H21C H 1.3215 0.5981 0.7677 0.072 Uiso 1 1 calc R . .
C22 C 0.845(2) 0.4836(9) 0.8227(16) 0.063(6) Uani 1 1 d . . .
H22 H 0.8918 0.4410 0.8241 0.076 Uiso 1 1 calc R . .
C23 C 0.773(3) 0.5007(9) 0.7266(13) 0.060(6) Uani 1 1 d . . .
H23A H 0.6862 0.4719 0.7027 0.090 Uiso 1 1 calc R . .
H23B H 0.8554 0.4981 0.6921 0.090 Uiso 1 1 calc R . .
H23C H 0.7309 0.5432 0.7238 0.090 Uiso 1 1 calc R . .
C24 C 0.712(2) 0.4819(9) 0.8705(14) 0.060(6) Uani 1 1 d . . .
H24A H 0.6609 0.5228 0.8671 0.090 Uiso 1 1 calc R . .
H24B H 0.7543 0.4711 0.9320 0.090 Uiso 1 1 calc R . .
H24C H 0.6335 0.4507 0.8438 0.090 Uiso 1 1 calc R . .
C25 C 1.107(2) 0.4937(9) 0.9681(13) 0.054(5) Uani 1 1 d . . .
H25 H 1.0558 0.5084 1.0162 0.065 Uiso 1 1 calc R . .
C26 C 1.078(3) 0.4243(8) 0.9664(18) 0.081(8) Uani 1 1 d . . .
H26A H 1.1343 0.4059 1.0217 0.121 Uiso 1 1 calc R . .
H26B H 1.1163 0.4057 0.9176 0.121 Uiso 1 1 calc R . .
H26C H 0.9633 0.4164 0.9589 0.121 Uiso 1 1 calc R . .
C27 C 1.286(2) 0.5093(8) 1.0031(15) 0.060(6) Uani 1 1 d . . .
H27A H 1.3286 0.4830 1.0539 0.091 Uiso 1 1 calc R . .
H27B H 1.2965 0.5531 1.0205 0.091 Uiso 1 1 calc R . .
H27C H 1.3449 0.5016 0.9570 0.091 Uiso 1 1 calc R . .
C28 C 1.2021(19) 0.9689(6) 0.9670(11) 0.034(4) Uani 1 1 d . . .
H28 H 1.2097 1.0149 0.9601 0.041 Uiso 1 1 calc R . .
C29 C 1.233(2) 0.9405(8) 0.8835(11) 0.041(4) Uani 1 1 d . . .
H29A H 1.3421 0.9503 0.8782 0.062 Uiso 1 1 calc R . .
H29B H 1.1576 0.9574 0.8330 0.062 Uiso 1 1 calc R . .
H29C H 1.2202 0.8953 0.8854 0.062 Uiso 1 1 calc R . .
C30 C 1.3282(19) 0.9515(8) 1.0507(13) 0.048(5) Uani 1 1 d . . .
H30A H 1.3261 0.9066 1.0603 0.071 Uiso 1 1 calc R . .
H30B H 1.3037 0.9732 1.1014 0.071 Uiso 1 1 calc R . .
H30C H 1.4342 0.9638 1.0432 0.071 Uiso 1 1 calc R . .
C31 C 0.8697(18) 1.0008(7) 0.8895(10) 0.030(3) Uani 1 1 d U . .
H31 H 0.8428 0.9728 0.8374 0.036 Uiso 1 1 calc R . .
C32 C 0.712(2) 1.0240(9) 0.9059(16) 0.063(6) Uani 1 1 d . . .
H32A H 0.7235 1.0674 0.9250 0.094 Uiso 1 1 calc R . .
H32B H 0.6809 0.9986 0.9515 0.094 Uiso 1 1 calc R . .
H32C H 0.6307 1.0209 0.8517 0.094 Uiso 1 1 calc R . .
C33 C 0.955(2) 1.0565(8) 0.8607(13) 0.050(5) Uani 1 1 d . . .
H33A H 1.0035 1.0445 0.8119 0.075 Uiso 1 1 calc R . .
H33B H 1.0376 1.0710 0.9098 0.075 Uiso 1 1 calc R . .
H33C H 0.8779 1.0900 0.8418 0.075 Uiso 1 1 calc R . .
C34 C 0.986(2) 0.9905(7) 1.0861(11) 0.033(4) Uani 1 1 d . . .
H34 H 1.0632 0.9666 1.1308 0.039 Uiso 1 1 calc R . .
C35 C 0.835(2) 0.9866(7) 1.1159(10) 0.037(4) Uani 1 1 d . . .
H35A H 0.8529 0.9983 1.1779 0.056 Uiso 1 1 calc R . .
H35B H 0.7943 0.9440 1.1087 0.056 Uiso 1 1 calc R . .
H35C H 0.7569 1.0149 1.0811 0.056 Uiso 1 1 calc R . .
C36 C 1.050(2) 1.0555(8) 1.0923(12) 0.053(5) Uani 1 1 d . . .
H36A H 0.9824 1.0818 1.0484 0.079 Uiso 1 1 calc R . .
H36B H 1.1587 1.0551 1.0817 0.079 Uiso 1 1 calc R . .
H36C H 1.0524 1.0721 1.1510 0.079 Uiso 1 1 calc R . .

loop_
_atom_site_aniso_label
_atom_site_aniso_U_11
_atom_site_aniso_U_22
_atom_site_aniso_U_33
_atom_site_aniso_U_23
_atom_site_aniso_U_13
_atom_site_aniso_U_12
Ru1 0.0147(6) 0.0197(6) 0.0197(6) 0.0006(5) 0.0016(4) 0.0007(5)
Ru2 0.0183(6) 0.0220(6) 0.0193(6) 0.0023(5) 0.0004(5) -0.0044(5)
Ru3 0.0210(6) 0.0189(5) 0.0219(6) 0.0003(4) 0.0029(5) -0.0027(5)
Ru4 0.0143(6) 0.0197(5) 0.0209(6) 0.0010(5) 0.0026(4) 0.0005(5)
Cl1 0.0255(19) 0.0188(16) 0.0227(18) -0.0002(13) 0.0005(14) -0.0008(14)
Cl2 0.0208(18) 0.0265(18) 0.0203(17) -0.0008(14) 0.0039(14) 0.0021(14)
Cl3 0.0113(16) 0.0232(17) 0.0235(17) 0.0003(13) 0.0032(13) 0.0005(13)
Cl4 0.0222(18) 0.0169(16) 0.0196(17) 0.0035(13) -0.0016(13) -0.0031(13)
Cl5 0.0260(19) 0.0217(17) 0.0228(17) 0.0008(13) 0.0085(14) -0.0036(14)
Cl6 0.0134(16) 0.0188(16) 0.0216(17) 0.0038(12) 0.0018(13) -0.0002(12)
Cl7 0.0237(19) 0.0251(18) 0.0244(18) 0.0029(14) 0.0018(14) -0.0090(14)
Cl8 0.0203(19) 0.0324(19) 0.0254(19) 0.0044(14) 0.0042(14) -0.0011(15)
Cl9 0.0155(18) 0.0289(19) 0.040(2) 0.0004(15) 0.0027(15) 0.0023(14)
P1 0.0175(18) 0.0261(19) 0.0118(17) -0.0005(14) 0.0005(14) 0.0012(14)
P2 0.033(2) 0.027(2) 0.0213(19) 0.0010(16) -0.0075(16) -0.0123(17)
P3 0.027(2) 0.0184(18) 0.035(2) -0.0051(16) 0.0091(17) -0.0066(16)
P4 0.0174(18) 0.0159(17) 0.028(2) -0.0018(14) 0.0042(15) -0.0025(14)
O1 0.030(6) 0.013(5) 0.036(6) 0.010(4) 0.006(5) 0.008(4)
C37 0.034(10) 0.060(11) 0.031(9) 0.019(8) 0.005(8) -0.007(8)
O2 0.030(6) 0.042(6) 0.038(6) 0.003(5) 0.014(5) -0.014(5)
C38 0.021(8) 0.040(9) 0.029(8) 0.010(6) -0.007(6) -0.009(7)
C1 0.010(7) 0.035(8) 0.023(8) 0.005(6) -0.005(6) 0.010(6)
C2 0.045(11) 0.043(10) 0.037(10) -0.013(8) 0.013(9) 0.003(8)
C3 0.030(9) 0.033(9) 0.037(9) 0.012(7) -0.001(7) 0.011(7)
C4 0.027(9) 0.045(10) 0.036(9) 0.008(7) 0.008(7) 0.003(7)
C5 0.027(9) 0.052(10) 0.027(8) 0.011(7) 0.014(7) -0.002(7)
C6 0.033(10) 0.065(12) 0.024(8) -0.007(8) -0.009(7) 0.012(9)
C7 0.038(10) 0.052(10) 0.013(7) 0.003(7) -0.011(6) -0.020(8)
C8 0.021(8) 0.032(8) 0.015(7) -0.003(6) 0.007(6) -0.009(6)
C9 0.044(10) 0.033(8) 0.016(7) -0.009(6) 0.012(7) -0.001(7)
C10 0.097(18) 0.074(14) 0.032(11) 0.012(10) 0.030(11) 0.018(13)
C11 0.055(11) 0.031(9) 0.032(9) 0.004(7) 0.023(8) -0.004(8)
C12 0.058(13) 0.076(14) 0.040(11) 0.004(10) 0.003(9) -0.028(11)
C16 0.053(12) 0.040(10) 0.052(12) -0.011(8) 0.023(10) -0.004(9)
C17 0.050(14) 0.106(19) 0.073(17) 0.062(15) -0.018(12) -0.005(13)
C18 0.026(9) 0.037(9) 0.028(8) 0.014(7) 0.008(7) 0.003(7)
C19 0.049(12) 0.041(11) 0.079(15) 0.001(10) 0.017(11) 0.014(9)
C20 0.11(2) 0.055(13) 0.098(18) -0.017(12) 0.076(17) -0.022(13)
C21 0.019(9) 0.058(12) 0.066(13) -0.016(9) 0.009(8) -0.008(8)
C22 0.053(13) 0.035(10) 0.106(19) -0.022(11) 0.028(13) -0.009(9)
C23 0.079(16) 0.052(12) 0.049(12) -0.001(9) 0.012(11) -0.028(11)
C24 0.040(12) 0.061(13) 0.077(15) 0.002(11) 0.006(10) -0.034(10)
C25 0.055(13) 0.056(12) 0.044(12) 0.003(9) -0.006(10) 0.010(10)
C26 0.064(16) 0.027(10) 0.16(3) -0.007(13) 0.032(16) 0.000(10)
C27 0.053(13) 0.036(10) 0.087(16) -0.007(10) 0.003(11) 0.021(9)
C28 0.032(9) 0.015(7) 0.052(10) 0.002(7) 0.001(7) -0.003(6)
C29 0.029(9) 0.052(11) 0.047(11) 0.002(8) 0.018(8) 0.013(8)
C30 0.022(9) 0.041(10) 0.073(13) -0.006(9) -0.006(8) -0.007(8)
C31 0.034(5) 0.022(5) 0.031(5) 0.008(4) 0.004(4) 0.005(4)
C32 0.045(13) 0.048(12) 0.092(17) 0.039(12) 0.007(11) -0.003(9)
C33 0.043(11) 0.036(9) 0.064(13) 0.014(9) -0.002(9) -0.005(8)
C34 0.038(10) 0.022(8) 0.037(9) -0.010(7) 0.005(7) -0.004(7)
C35 0.063(12) 0.028(8) 0.021(8) -0.008(6) 0.010(8) -0.008(8)
C36 0.074(15) 0.039(10) 0.036(10) 0.001(8) -0.008(9) 0.001(10)

loop_
_atom_type_symbol
_atom_type_description
_atom_type_scat_dispersion_real
_atom_type_scat_dispersion_imag
_atom_type_scat_source
C C 0.0033 0.0016 'International Tables Vol C Tables 4.2.6.8 and 6.1.1.4'
H H 0.0000 0.0000 'International Tables Vol C Tables 4.2.6.8 and 6.1.1.4'
P P 0.1023 0.0942 'International Tables Vol C Tables 4.2.6.8 and 6.1.1.4'
Cl Cl 0.1484 0.1585 'International Tables Vol C Tables 4.2.6.8 and 6.1.1.4'
Ru Ru -1.2594 0.8363 'International Tables Vol C Tables 4.2.6.8 and 6.1.1.4'
O O 0.0106 0.0060 'International Tables Vol C Tables 4.2.6.8 and 6.1.1.4'

loop_
_geom_angle_atom_site_label_1
_geom_angle_atom_site_label_2
_geom_angle_atom_site_label_3
_geom_angle
P1 Ru1 Cl1 96.17(13)
P1 Ru1 Cl3 95.04(12)
Cl1 Ru1 Cl3 89.32(12)
P1 Ru1 Cl2 95.76(13)
Cl1 Ru1 Cl2 167.79(13)
Cl3 Ru1 Cl2 87.06(12)
P1 Ru1 Cl8 90.79(13)
Cl1 Ru1 Cl8 89.67(13)
Cl3 Ru1 Cl8 174.16(13)
Cl2 Ru1 Cl8 92.75(13)
P1 Ru1 Cl6 177.95(13)
Cl1 Ru1 Cl6 84.22(12)
Cl3 Ru1 Cl6 86.98(11)
Cl2 Ru1 Cl6 83.95(11)
Cl8 Ru1 Cl6 87.20(12)
P1 Ru1 Ru4 126.63(10)
Cl1 Ru1 Ru4 118.92(9)
Cl3 Ru1 Ru4 50.77(8)
Cl2 Ru1 Ru4 50.67(8)
Cl8 Ru1 Ru4 125.29(10)
Cl6 Ru1 Ru4 54.59(7)
O2 Ru2 P2 91.5(3)
O2 Ru2 Cl5 168.6(3)
P2 Ru2 Cl5 99.59(15)
O2 Ru2 Cl4 89.4(3)
P2 Ru2 Cl4 93.18(13)
Cl5 Ru2 Cl4 92.78(12)
O2 Ru2 Cl7 94.0(3)
P2 Ru2 Cl7 101.30(13)
Cl5 Ru2 Cl7 81.15(12)
Cl4 Ru2 Cl7 165.03(12)
O2 Ru2 Cl6 83.1(3)
P2 Ru2 Cl6 174.26(14)
Cl5 Ru2 Cl6 85.97(11)
Cl4 Ru2 Cl6 85.08(11)
Cl7 Ru2 Cl6 80.87(11)
O1 Ru3 P3 91.3(3)
O1 Ru3 Cl1 86.0(3)
P3 Ru3 Cl1 96.39(14)
O1 Ru3 Cl5 171.1(3)
P3 Ru3 Cl5 97.61(13)
Cl1 Ru3 Cl5 93.43(12)
O1 Ru3 Cl7 96.9(3)
P3 Ru3 Cl7 99.18(14)
Cl1 Ru3 Cl7 164.07(12)
Cl5 Ru3 Cl7 81.25(12)
O1 Ru3 Cl6 84.5(2)
P3 Ru3 Cl6 175.80(13)
Cl1 Ru3 Cl6 83.58(11)
Cl5 Ru3 Cl6 86.58(11)
Cl7 Ru3 Cl6 81.14(12)
P4 Ru4 Cl4 94.38(12)
P4 Ru4 Cl9 91.19(13)
Cl4 Ru4 Cl9 90.53(13)
P4 Ru4 Cl3 96.87(13)
Cl4 Ru4 Cl3 90.19(12)
Cl9 Ru4 Cl3 171.84(13)
P4 Ru4 Cl2 95.87(13)
Cl4 Ru4 Cl2 169.62(11)
Cl9 Ru4 Cl2 90.85(13)
Cl3 Ru4 Cl2 87.00(12)
P4 Ru4 Cl6 176.71(13)
Cl4 Ru4 Cl6 86.05(11)
Cl9 Ru4 Cl6 85.55(12)
Cl3 Ru4 Cl6 86.39(11)
Cl2 Ru4 Cl6 83.81(11)
P4 Ru4 Ru1 127.94(10)
Cl4 Ru4 Ru1 120.40(9)
Cl9 Ru4 Ru1 122.81(10)
Cl3 Ru4 Ru1 50.43(8)
Cl2 Ru4 Ru1 50.95(8)
Cl6 Ru4 Ru1 54.13(8)
Ru1 Cl1 Ru3 101.55(13)
Ru4 Cl2 Ru1 78.38(10)
Ru1 Cl3 Ru4 78.80(10)
Ru4 Cl4 Ru2 99.80(12)
Ru3 Cl5 Ru2 83.82(11)
Ru1 Cl6 Ru4 71.28(9)
Ru1 Cl6 Ru3 90.18(10)
Ru4 Cl6 Ru3 133.83(13)
Ru1 Cl6 Ru2 134.41(13)
Ru4 Cl6 Ru2 88.39(10)
Ru3 Cl6 Ru2 74.92(9)
Ru2 Cl7 Ru3 82.21(11)
C4 P1 C7 102.0(7)
C4 P1 C1 109.4(7)
C7 P1 C1 102.8(7)
C4 P1 Ru1 113.7(5)
C7 P1 Ru1 116.3(5)
C1 P1 Ru1 111.7(5)
C13A P2 C13B 14.2(15)
C13A P2 C10 108.9(9)
C13B P2 C10 119.9(18)
C13A P2 C16 99.3(8)
C13B P2 C16 87.8(14)
C10 P2 C16 102.3(9)
C13A P2 Ru2 118.8(6)
C13B P2 Ru2 115.9(16)
C10 P2 Ru2 115.6(7)
C16 P2 Ru2 109.3(6)
C25 P3 C19 109.5(10)
C25 P3 C22 99.5(10)
C19 P3 C22 101.4(10)
C25 P3 Ru3 112.7(7)
C19 P3 Ru3 116.2(6)
C22 P3 Ru3 115.9(6)
C34 P4 C28 104.0(7)
C34 P4 C31 107.6(7)
C28 P4 C31 103.2(7)
C34 P4 Ru4 113.4(5)
C28 P4 Ru4 115.6(5)
C31 P4 Ru4 112.3(5)
C37 O1 Ru3 120.3(8)
C38 O2 Ru2 124.3(9)
C2 C1 C3 109.2(12)
C2 C1 P1 116.7(11)
C3 C1 P1 112.9(10)
C5 C4 C6 107.4(13)
C5 C4 P1 116.1(11)
C6 C4 P1 113.1(11)
C9 C7 C8 111.7(14)
C9 C7 P1 114.3(10)
C8 C7 P1 112.6(10)
C11 C10 C12 105.9(16)
C11 C10 P2 115.7(13)
C12 C10 P2 109.5(15)
C14A C13A C15A 115.2(10)
C14A C13A P2 105.2(12)
C15A C13A P2 112.6(12)
C15B C13B C14B 115.0(11)
C15B C13B P2 111(3)
C14B C13B P2 121(3)
C17 C16 C18 110.2(16)
C17 C16 P2 115.6(14)
C18 C16 P2 112.3(13)
C20 C19 C21 107.6(17)
C20 C19 P3 115.1(14)
C21 C19 P3 110.5(14)
C24 C22 C23 107.6(18)
C24 C22 P3 112.5(15)
C23 C22 P3 111.0(14)
C26 C25 C27 111.6(16)
C26 C25 P3 118.1(15)
C27 C25 P3 115.1(15)
C29 C28 C30 114.0(14)
C29 C28 P4 111.5(11)
C30 C28 P4 112.1(12)
C32 C31 C33 107.0(13)
C32 C31 P4 116.4(12)
C33 C31 P4 114.6(11)
C35 C34 C36 111.9(14)
C35 C34 P4 117.9(11)
C36 C34 P4 112.0(12)

loop_
_geom_bond_atom_site_label_1
_geom_bond_atom_site_label_2
_geom_bond_distance
Ru1 P1 2.299(4)
Ru1 Cl1 2.362(3)
Ru1 Cl3 2.364(3)
Ru1 Cl2 2.385(3)
Ru1 Cl8 2.386(4)
Ru1 Cl6 2.574(3)
Ru1 Ru4 3.0080(15)
Ru2 O2 2.127(11)
Ru2 P2 2.241(4)
Ru2 Cl5 2.380(4)
Ru2 Cl4 2.380(3)
Ru2 Cl7 2.410(3)
Ru2 Cl6 2.617(3)
Ru3 O1 2.172(10)
Ru3 P3 2.244(4)
Ru3 Cl1 2.367(4)
Ru3 Cl5 2.369(3)
Ru3 Cl7 2.415(4)
Ru3 Cl6 2.599(3)
Ru4 P4 2.309(4)
Ru4 Cl4 2.363(3)
Ru4 Cl9 2.366(4)
Ru4 Cl3 2.375(3)
Ru4 Cl2 2.376(3)
Ru4 Cl6 2.588(3)
P1 C4 1.823(16)
P1 C7 1.866(17)
P1 C1 1.867(14)
P2 C13A 1.839(9)
P2 C13B 1.848(10)
P2 C10 1.86(2)
P2 C16 1.93(2)
P3 C25 1.841(19)
P3 C19 1.88(2)
P3 C22 1.89(2)
P4 C34 1.863(15)
P4 C28 1.862(16)
P4 C31 1.888(14)
O1 C37 1.434(13)
O2 C38 1.434(13)
C1 C2 1.51(2)
C1 C3 1.55(2)
C4 C5 1.55(2)
C4 C6 1.55(2)
C7 C9 1.52(2)
C7 C8 1.54(2)
C10 C11 1.51(3)
C10 C12 1.59(3)
C13A C14A 1.539(10)
C13A C15A 1.539(10)
C13B C15B 1.539(10)
C13B C14B 1.542(10)
C16 C17 1.52(3)
C16 C18 1.52(2)
C19 C20 1.48(3)
C19 C21 1.58(2)
C22 C24 1.49(3)
C22 C23 1.54(3)
C25 C26 1.51(3)
C25 C27 1.55(3)
C28 C29 1.51(2)
C28 C30 1.56(2)
C31 C32 1.51(2)
C31 C33 1.52(2)
C34 C35 1.47(2)
C34 C36 1.50(2)
